data_4071998
loop_
_publ_author_name
'Krieck, Sven'
'G\"orls, Helmar'
'Westerhausen, Matthias'

_publ_section_title
;
 Synthesis and Properties of Calcium Tetraorganylalanates with
 [Me4&#x2212;nAlPhn]&#x2212;Anions
;
_journal_issue 19
_journal_name_full Organometallics
_journal_page_first 5052
_journal_paper_doi 10.1021/om800509p
_journal_volume 27
_journal_year 2008
_chemical_formula_moiety 'C22 H23 Al O'
_chemical_formula_sum 'C22 H23 Al O'
_chemical_formula_weight 330.38
_chemical_name_systematic
; 
 ? 
;
_space_group_IT_number 14
_symmetry_cell_setting monoclinic
_symmetry_space_group_name_Hall '-P 2ybc'
_symmetry_space_group_name_H-M 'P 1 21/c 1'
_atom_sites_solution_hydrogens geom
_atom_sites_solution_primary direct
_atom_sites_solution_secondary difmap
_audit_creation_method SHELXL-97
_cell_angle_alpha 90.00
_cell_angle_beta 105.089(3)
_cell_angle_gamma 90.00
_cell_formula_units_Z 4
_cell_length_a 9.5777(3)
_cell_length_b 12.7810(6)
_cell_length_c 16.0315(8)
_cell_measurement_reflns_used 12581
_cell_measurement_temperature 183(2)
_cell_measurement_theta_max 27.48
_cell_measurement_theta_min 2.72
_cell_volume 1894.80(15)
_computing_cell_refinement DENZO
_computing_data_collection COLLECT
_computing_data_reduction DENZO
_computing_molecular_graphics SHELXTL/PC
_computing_publication_material SHELXL-97
_computing_structure_refinement 'SHELXL-97 (Sheldrick, 1997)'
_computing_structure_solution 'SHELXS-97 (Sheldrick, 1990)'
_diffrn_ambient_temperature 183(2)
_diffrn_measured_fraction_theta_full 0.991
_diffrn_measured_fraction_theta_max 0.991
_diffrn_measurement_device_type KappaCCD
_diffrn_measurement_method 'phi- + omega-scan'
_diffrn_radiation_monochromator graphite
_diffrn_radiation_source 'fine-focus sealed tube'
_diffrn_radiation_type MoK\a
_diffrn_radiation_wavelength 0.71073
_diffrn_reflns_av_R_equivalents 0.0571
_diffrn_reflns_av_sigmaI/netI 0.0666
_diffrn_reflns_limit_h_max 11
_diffrn_reflns_limit_h_min -12
_diffrn_reflns_limit_k_max 15
_diffrn_reflns_limit_k_min -16
_diffrn_reflns_limit_l_max 20
_diffrn_reflns_limit_l_min -19
_diffrn_reflns_number 12581
_diffrn_reflns_theta_full 27.48
_diffrn_reflns_theta_max 27.48
_diffrn_reflns_theta_min 2.72
_exptl_absorpt_coefficient_mu 0.112
_exptl_absorpt_correction_type none
_exptl_crystal_colour colourless
_exptl_crystal_density_diffrn 1.158
_exptl_crystal_density_method 'not measured'
_exptl_crystal_description prism
_exptl_crystal_F_000 704
_exptl_crystal_size_max 0.04
_exptl_crystal_size_mid 0.04
_exptl_crystal_size_min 0.04
_refine_diff_density_max 0.245
_refine_diff_density_min -0.233
_refine_diff_density_rms 0.050
_refine_ls_extinction_method none
_refine_ls_goodness_of_fit_ref 1.020
_refine_ls_hydrogen_treatment constr
_refine_ls_matrix_type full
_refine_ls_number_parameters 217
_refine_ls_number_reflns 4312
_refine_ls_number_restraints 0
_refine_ls_restrained_S_all 1.020
_refine_ls_R_factor_all 0.0936
_refine_ls_R_factor_gt 0.0501
_refine_ls_shift/su_max 0.000
_refine_ls_shift/su_mean 0.000
_refine_ls_structure_factor_coef Fsqd
_refine_ls_weighting_details 'calc w=1/[\s^2^(Fo^2^)+(0.0585P)^2^+0.3993P] where P=(Fo^2^+2Fc^2^)/3'
_refine_ls_weighting_scheme calc
_refine_ls_wR_factor_gt 0.1123
_refine_ls_wR_factor_ref 0.1309
_reflns_number_gt 2782
_reflns_number_total 4312
_reflns_threshold_expression >2sigma(I)
_cod_data_source_file om800509p_si_001.cif
_cod_data_source_block FO3267
_cod_depositor_comments
;
The following automatic conversions were performed:

'_exptl_absorpt_correction_type' value 'NONE' changed to 'none'
according to /home/saulius/struct/CIF-dictionaries/cif_core.dic
dictionary named 'cif_core.dic' version 2.4.1 from 2010-06-29.

Automatic conversion script
Id: cif_fix_values 1715 2011-07-08 13:25:40Z adriana 
;
_cod_original_cell_volume 1894.80(14)
_cod_original_sg_symbol_Hall -P2ybc
_cod_original_sg_symbol_H-M P2(1)/c
_cod_database_code 4071998

loop_
_symmetry_equiv_pos_as_xyz
'x, y, z'
'-x, y+1/2, -z+1/2'
'-x, -y, -z'
'x, -y-1/2, z-1/2'

loop_
_atom_site_label
_atom_site_type_symbol
_atom_site_fract_x
_atom_site_fract_y
_atom_site_fract_z
_atom_site_U_iso_or_equiv
_atom_site_adp_type
_atom_site_occupancy
_atom_site_symmetry_multiplicity
_atom_site_calc_flag
_atom_site_refinement_flags
Al Al 0.88751(5) 0.19025(4) 0.68909(4) 0.02611(16) Uani 1 1 d .
O1 O 0.88940(13) 0.25102(10) 0.79709(8) 0.0323(3) Uani 1 1 d .
C1 C 1.09323(18) 0.16014(14) 0.69811(12) 0.0297(4) Uani 1 1 d .
C2 C 1.1774(2) 0.10334(16) 0.76833(15) 0.0416(5) Uani 1 1 d .
H2A H 1.1376 0.0864 0.8151 0.050 Uiso 1 1 calc R
C3 C 1.3173(3) 0.0712(2) 0.7712(2) 0.0628(8) Uani 1 1 d .
H3A H 1.3715 0.0325 0.8195 0.075 Uiso 1 1 calc R
C4 C 1.3773(2) 0.0951(2) 0.7047(2) 0.0734(10) Uani 1 1 d .
H4A H 1.4734 0.0739 0.7071 0.088 Uiso 1 1 calc R
C5 C 1.2977(3) 0.1499(2) 0.6345(2) 0.0639(8) Uani 1 1 d .
H5A H 1.3385 0.1658 0.5879 0.077 Uiso 1 1 calc R
C6 C 1.1578(2) 0.18225(17) 0.63126(15) 0.0402(5) Uani 1 1 d .
H6A H 1.1047 0.2203 0.5824 0.048 Uiso 1 1 calc R
C7 C 0.77107(17) 0.06171(15) 0.68738(12) 0.0275(4) Uani 1 1 d .
C8 C 0.7675(2) 0.00769(16) 0.76267(14) 0.0347(5) Uani 1 1 d .
H8A H 0.8173 0.0365 0.8169 0.042 Uiso 1 1 calc R
C9 C 0.6945(2) -0.08621(17) 0.76156(16) 0.0442(6) Uani 1 1 d .
H9A H 0.6940 -0.1200 0.8143 0.053 Uiso 1 1 calc R
C10 C 0.6225(2) -0.13036(17) 0.68373(17) 0.0456(6) Uani 1 1 d .
H10A H 0.5729 -0.1949 0.6825 0.055 Uiso 1 1 calc R
C11 C 0.6231(2) -0.08034(17) 0.60805(16) 0.0439(6) Uani 1 1 d .
H11A H 0.5732 -0.1102 0.5543 0.053 Uiso 1 1 calc R
C12 C 0.6965(2) 0.01403(16) 0.60985(14) 0.0348(5) Uani 1 1 d .
H12A H 0.6959 0.0472 0.5567 0.042 Uiso 1 1 calc R
C13 C 0.79518(19) 0.29640(15) 0.60215(12) 0.0295(4) Uani 1 1 d .
C14 C 0.8713(2) 0.37951(16) 0.57802(13) 0.0351(5) Uani 1 1 d .
H14A H 0.9711 0.3873 0.6062 0.042 Uiso 1 1 calc R
C15 C 0.8067(2) 0.45092(18) 0.51457(14) 0.0428(5) Uani 1 1 d .
H15A H 0.8618 0.5065 0.5001 0.051 Uiso 1 1 calc R
C16 C 0.6614(2) 0.44092(19) 0.47243(15) 0.0460(6) Uani 1 1 d .
H16A H 0.6167 0.4888 0.4282 0.055 Uiso 1 1 calc R
C17 C 0.5829(2) 0.36113(18) 0.49515(14) 0.0426(5) Uani 1 1 d .
H17A H 0.4830 0.3542 0.4671 0.051 Uiso 1 1 calc R
C18 C 0.6486(2) 0.29082(16) 0.55871(13) 0.0349(5) Uani 1 1 d .
H18A H 0.5917 0.2365 0.5735 0.042 Uiso 1 1 calc R
C19 C 1.0103(2) 0.3112(2) 0.85108(16) 0.0556(7) Uani 1 1 d .
H19A H 1.0661 0.3458 0.8149 0.067 Uiso 1 1 calc R
H19B H 1.0760 0.2648 0.8931 0.067 Uiso 1 1 calc R
C20 C 0.9431(2) 0.39038(18) 0.89668(15) 0.0467(6) Uani 1 1 d .
H20A H 0.9291 0.4576 0.8649 0.056 Uiso 1 1 calc R
H20B H 1.0042 0.4026 0.9560 0.056 Uiso 1 1 calc R
C21 C 0.8000(3) 0.34328(19) 0.89872(15) 0.0489(6) Uani 1 1 d .
H21A H 0.8111 0.2950 0.9483 0.059 Uiso 1 1 calc R
H21B H 0.7292 0.3984 0.9025 0.059 Uiso 1 1 calc R
C22 C 0.7538(2) 0.28566(19) 0.81518(15) 0.0426(5) Uani 1 1 d .
H22A H 0.6924 0.2250 0.8204 0.051 Uiso 1 1 calc R
H22B H 0.6989 0.3321 0.7687 0.051 Uiso 1 1 calc R

loop_
_atom_site_aniso_label
_atom_site_aniso_U_11
_atom_site_aniso_U_22
_atom_site_aniso_U_33
_atom_site_aniso_U_23
_atom_site_aniso_U_13
_atom_site_aniso_U_12
Al 0.0207(3) 0.0288(3) 0.0288(3) -0.0009(2) 0.0064(2) 0.0002(2)
O1 0.0257(6) 0.0375(8) 0.0353(8) -0.0064(6) 0.0109(6) -0.0027(5)
C1 0.0252(9) 0.0274(10) 0.0357(11) -0.0078(8) 0.0062(8) -0.0023(7)
C2 0.0372(11) 0.0358(12) 0.0457(13) -0.0088(10) -0.0004(10) 0.0067(9)
C3 0.0362(13) 0.0491(15) 0.085(2) -0.0288(14) -0.0161(13) 0.0157(11)
C4 0.0233(11) 0.0583(18) 0.135(3) -0.0470(19) 0.0149(16) 0.0028(11)
C5 0.0502(14) 0.0541(16) 0.105(2) -0.0329(16) 0.0508(16) -0.0140(13)
C6 0.0374(11) 0.0361(12) 0.0529(13) -0.0114(10) 0.0221(10) -0.0054(9)
C7 0.0185(8) 0.0296(10) 0.0347(10) 0.0003(8) 0.0072(8) 0.0030(7)
C8 0.0324(10) 0.0334(11) 0.0384(12) 0.0050(9) 0.0093(9) 0.0063(8)
C9 0.0442(12) 0.0361(12) 0.0586(15) 0.0125(11) 0.0243(11) 0.0094(10)
C10 0.0356(11) 0.0249(11) 0.0829(18) 0.0001(12) 0.0273(12) -0.0007(9)
C11 0.0319(11) 0.0379(13) 0.0598(15) -0.0133(11) 0.0079(10) -0.0050(9)
C12 0.0327(10) 0.0352(12) 0.0366(11) -0.0011(9) 0.0093(9) -0.0002(8)
C13 0.0274(9) 0.0323(11) 0.0292(10) -0.0038(8) 0.0079(8) 0.0026(8)
C14 0.0309(10) 0.0362(12) 0.0375(11) 0.0007(9) 0.0074(9) -0.0006(8)
C15 0.0478(13) 0.0372(13) 0.0466(13) 0.0088(10) 0.0182(10) 0.0005(10)
C16 0.0452(12) 0.0517(15) 0.0408(13) 0.0123(11) 0.0108(10) 0.0174(11)
C17 0.0307(10) 0.0525(14) 0.0420(12) 0.0037(11) 0.0048(9) 0.0096(10)
C18 0.0291(10) 0.0370(12) 0.0385(12) -0.0006(9) 0.0086(9) 0.0026(8)
C19 0.0399(12) 0.0703(17) 0.0566(15) -0.0316(13) 0.0125(11) -0.0190(11)
C20 0.0643(14) 0.0363(13) 0.0379(12) -0.0041(10) 0.0102(11) -0.0003(11)
C21 0.0625(14) 0.0468(14) 0.0447(13) -0.0004(11) 0.0268(11) 0.0092(11)
C22 0.0332(11) 0.0498(14) 0.0513(14) -0.0086(11) 0.0226(10) 0.0016(9)

loop_
_atom_type_symbol
_atom_type_description
_atom_type_scat_dispersion_real
_atom_type_scat_dispersion_imag
_atom_type_scat_source
C C 0.0033 0.0016 'International Tables Vol C Tables 4.2.6.8 and 6.1.1.4'
H H 0.0000 0.0000 'International Tables Vol C Tables 4.2.6.8 and 6.1.1.4'
O O 0.0106 0.0060 'International Tables Vol C Tables 4.2.6.8 and 6.1.1.4'
Al Al 0.0645 0.0514 'International Tables Vol C Tables 4.2.6.8 and 6.1.1.4'

loop_
_geom_angle_atom_site_label_1
_geom_angle_atom_site_label_2
_geom_angle_atom_site_label_3
_geom_angle
O1 Al C1 103.95(7)
O1 Al C13 105.00(7)
C1 Al C13 116.04(8)
O1 Al C7 102.95(7)
C1 Al C7 112.73(8)
C13 Al C7 114.30(8)
C19 O1 C22 109.09(15)
C19 O1 Al 124.89(13)
C22 O1 Al 120.34(11)
C6 C1 C2 116.30(18)
C6 C1 Al 122.42(14)
C2 C1 Al 120.84(16)
C3 C2 C1 121.8(2)
C3 C2 H2A 119.1
C1 C2 H2A 119.1
C4 C3 C2 120.2(3)
C4 C3 H3A 119.9
C2 C3 H3A 119.9
C3 C4 C5 119.7(2)
C3 C4 H4A 120.2
C5 C4 H4A 120.2
C4 C5 C6 120.3(3)
C4 C5 H5A 119.8
C6 C5 H5A 119.8
C5 C6 C1 121.7(2)
C5 C6 H6A 119.1
C1 C6 H6A 119.1
C8 C7 C12 115.43(18)
C8 C7 Al 122.50(14)
C12 C7 Al 121.86(15)
C9 C8 C7 122.8(2)
C9 C8 H8A 118.6
C7 C8 H8A 118.6
C10 C9 C8 119.8(2)
C10 C9 H9A 120.1
C8 C9 H9A 120.1
C11 C10 C9 119.5(2)
C11 C10 H10A 120.2
C9 C10 H10A 120.2
C10 C11 C12 120.2(2)
C10 C11 H11A 119.9
C12 C11 H11A 119.9
C11 C12 C7 122.2(2)
C11 C12 H12A 118.9
C7 C12 H12A 118.9
C14 C13 C18 115.43(18)
C14 C13 Al 123.05(13)
C18 C13 Al 121.49(15)
C15 C14 C13 122.49(18)
C15 C14 H14A 118.8
C13 C14 H14A 118.8
C14 C15 C16 119.8(2)
C14 C15 H15A 120.1
C16 C15 H15A 120.1
C17 C16 C15 119.3(2)
C17 C16 H16A 120.3
C15 C16 H16A 120.3
C16 C17 C18 120.25(19)
C16 C17 H17A 119.9
C18 C17 H17A 119.9
C17 C18 C13 122.7(2)
C17 C18 H18A 118.7
C13 C18 H18A 118.7
O1 C19 C20 105.68(17)
O1 C19 H19A 110.6
C20 C19 H19A 110.6
O1 C19 H19B 110.6
C20 C19 H19B 110.6
H19A C19 H19B 108.7
C19 C20 C21 104.54(18)
C19 C20 H20A 110.8
C21 C20 H20A 110.8
C19 C20 H20B 110.8
C21 C20 H20B 110.8
H20A C20 H20B 108.9
C22 C21 C20 103.70(18)
C22 C21 H21A 111.0
C20 C21 H21A 111.0
C22 C21 H21B 111.0
C20 C21 H21B 111.0
H21A C21 H21B 109.0
O1 C22 C21 104.78(16)
O1 C22 H22A 110.8
C21 C22 H22A 110.8
O1 C22 H22B 110.8
C21 C22 H22B 110.8
H22A C22 H22B 108.9

loop_
_geom_bond_atom_site_label_1
_geom_bond_atom_site_label_2
_geom_bond_distance
Al O1 1.8933(14)
Al C1 1.9756(18)
Al C13 1.981(2)
Al C7 1.9818(19)
O1 C19 1.469(2)
O1 C22 1.471(2)
C1 C6 1.398(3)
C1 C2 1.404(3)
C2 C3 1.391(3)
C2 H2A 0.9500
C3 C4 1.371(4)
C3 H3A 0.9500
C4 C5 1.376(4)
C4 H4A 0.9500
C5 C6 1.390(3)
C5 H5A 0.9500
C6 H6A 0.9500
C7 C8 1.399(3)
C7 C12 1.402(3)
C8 C9 1.387(3)
C8 H8A 0.9500
C9 C10 1.379(3)
C9 H9A 0.9500
C10 C11 1.373(3)
C10 H10A 0.9500
C11 C12 1.393(3)
C11 H11A 0.9500
C12 H12A 0.9500
C13 C14 1.399(3)
C13 C18 1.397(3)
C14 C15 1.387(3)
C14 H14A 0.9500
C15 C16 1.385(3)
C15 H15A 0.9500
C16 C17 1.372(3)
C16 H16A 0.9500
C17 C18 1.381(3)
C17 H17A 0.9500
C18 H18A 0.9500
C19 C20 1.489(3)
C19 H19A 0.9900
C19 H19B 0.9900
C20 C21 1.505(3)
C20 H20A 0.9900
C20 H20B 0.9900
C21 C22 1.491(3)
C21 H21A 0.9900
C21 H21B 0.9900
C22 H22A 0.9900
C22 H22B 0.9900
